data_1548621
loop_
_publ_author_name
'Gruene, T.'
'Teng, Li.'
'Van Genderen, E.'
'Pinar, A. B.'
'Van Bokhoven, J. A.'

_publ_section_title
;
 Characterization at the level of individual crystals: single crystal MFI
 type zeolite grains
;
_journal_name_full 'Chemistry - A European Journal'
_journal_paper_doi 10.1002/chem.201704213
_journal_year 2017
_chemical_formula_sum 'O24 Si12'
_chemical_formula_weight 721.20
_space_group_crystal_system orthorhombic
_space_group_IT_number 62
_space_group_name_Hall '-P 2ac 2n'
_space_group_name_H-M_alt 'P n m a'
_symmetry_space_group_name_Hall '-P 2ac 2n'
_symmetry_space_group_name_H-M 'P n m a'
_atom_sites_solution_hydrogens .
_audit_creation_method SHELXL-2017/1
_cell_angle_alpha 90
_cell_angle_beta 90
_cell_angle_gamma 90
_cell_formula_units_Z 8
_cell_length_a 20.235(16)
_cell_length_b 20.135(6)
_cell_length_c 13.673(6)
_cell_measurement_temperature 293(2)
_cell_volume 5571(5)
_computing_structure_refinement 'SHELXL-2017/1 (Sheldrick, 2017)'
_computing_structure_solution 'SHELXT 2014/5 (Sheldrick, 2014)'
_diffrn_ambient_temperature 293(2)
_diffrn_measured_fraction_theta_full 0.603
_diffrn_measured_fraction_theta_max 0.604
_diffrn_radiation_wavelength 0.02508
_diffrn_reflns_av_R_equivalents 0.1513
_diffrn_reflns_av_unetI/netI 0.1303
_diffrn_reflns_Laue_measured_fraction_full 0.603
_diffrn_reflns_Laue_measured_fraction_max 0.604
_diffrn_reflns_limit_h_max 26
_diffrn_reflns_limit_h_min -26
_diffrn_reflns_limit_k_max 16
_diffrn_reflns_limit_k_min -17
_diffrn_reflns_limit_l_max 18
_diffrn_reflns_limit_l_min -18
_diffrn_reflns_number 17799
_diffrn_reflns_point_group_measured_fraction_full 0.603
_diffrn_reflns_point_group_measured_fraction_max 0.604
_diffrn_reflns_theta_full 0.862
_diffrn_reflns_theta_max 0.956
_diffrn_reflns_theta_min 0.063
_exptl_absorpt_coefficient_mu 0.006
_exptl_crystal_density_diffrn 1.720
_exptl_crystal_F_000 940
_refine_diff_density_max 0.327
_refine_diff_density_min -0.383
_refine_diff_density_rms 0.097
_refine_ls_extinction_coef .
_refine_ls_extinction_method none
_refine_ls_goodness_of_fit_ref 1.472
_refine_ls_hydrogen_treatment undef
_refine_ls_matrix_type full
_refine_ls_number_parameters 149
_refine_ls_number_reflns 4271
_refine_ls_number_restraints 48
_refine_ls_restrained_S_all 1.467
_refine_ls_R_factor_all 0.3398
_refine_ls_R_factor_gt 0.2618
_refine_ls_shift/su_max 0.000
_refine_ls_shift/su_mean 0.000
_refine_ls_structure_factor_coef Fsqd
_refine_ls_weighting_details 'w=1/[\s^2^(Fo^2^)+(0.2000P)^2^] where P=(Fo^2^+2Fc^2^)/3'
_refine_ls_weighting_scheme calc
_refine_ls_wR_factor_gt 0.5387
_refine_ls_wR_factor_ref 0.5754
_reflns_Friedel_coverage 0.000
_reflns_Friedel_fraction_full .
_reflns_Friedel_fraction_max .
_reflns_number_gt 1657
_reflns_number_total 4271
_reflns_threshold_expression 'I > 2\s(I)'
_cod_data_source_file zsm5_ChemEurJ.cif
_cod_data_source_block sil1b
_cod_database_code 1548621
_shelx_shelxl_version_number 2017/1
_shelx_space_group_comment
;
The symmetry employed for this shelxl refinement is uniquely defined
by the following loop, which should always be used as a source of
symmetry information in preference to the above space-group names.
They are only intended as comments.
;

loop_
_space_group_symop_operation_xyz
'x, y, z'
'-x+1/2, -y, z+1/2'
'-x, y+1/2, -z'
'x+1/2, -y+1/2, -z+1/2'
'-x, -y, -z'
'x-1/2, y, -z-1/2'
'x, -y-1/2, z'
'-x-1/2, y-1/2, z-1/2'

loop_
_atom_site_label
_atom_site_type_symbol
_atom_site_fract_x
_atom_site_fract_y
_atom_site_fract_z
_atom_site_U_iso_or_equiv
_atom_site_adp_type
_atom_site_occupancy
_atom_site_site_symmetry_order
_atom_site_calc_flag
_atom_site_refinement_flags_posn
_atom_site_refinement_flags_adp
_atom_site_refinement_flags_occupancy
_atom_site_disorder_assembly
_atom_site_disorder_group
Si1 Si 0.4229(3) 1.0557(5) 0.6647(4) 0.0298(16) Uiso 1 1 d D . . . .
Si2 Si 0.3095(3) 1.0300(6) 0.8138(4) 0.0313(17) Uiso 1 1 d D . . . .
Si3 Si 0.2793(3) 1.0620(5) 1.0336(4) 0.0283(16) Uiso 1 1 d D . . . .
Si4 Si 0.1229(3) 1.0654(5) 1.0291(4) 0.0228(14) Uiso 1 1 d D . . . .
Si5 Si 0.0722(3) 1.0287(5) 0.8169(4) 0.0244(15) Uiso 1 1 d D . . . .
Si6 Si 0.1874(3) 1.0599(5) 0.6745(4) 0.0296(16) Uiso 1 1 d D . . . .
Si7 Si 0.4232(3) 0.8274(4) 0.6764(4) 0.0234(15) Uiso 1 1 d D . . . .
Si8 Si 0.3094(3) 0.8706(5) 0.8195(4) 0.0262(16) Uiso 1 1 d D . . . .
Si9 Si 0.2737(3) 0.8274(4) 1.0345(4) 0.0243(15) Uiso 1 1 d D . . . .
Si10 Si 0.1184(3) 0.8264(5) 1.0292(4) 0.0279(16) Uiso 1 1 d D . . . .
Si11 Si 0.0698(3) 0.8705(5) 0.8194(4) 0.0261(16) Uiso 1 1 d D . . . .
Si12 Si 0.1883(3) 0.8265(5) 0.6854(4) 0.0333(17) Uiso 1 1 d D . . . .
O1 O 0.3748(5) 1.0565(13) 0.7588(7) 0.056(3) Uiso 1 1 d D . . . .
O2 O 0.3093(5) 1.0597(11) 0.9239(5) 0.043(3) Uiso 1 1 d D . . . .
O3 O 0.2008(4) 1.0546(15) 1.0303(10) 0.063(4) Uiso 1 1 d D . . . .
O4 O 0.0951(6) 1.0628(11) 0.9182(6) 0.051(3) Uiso 1 1 d D . . . .
O5 O 0.1169(4) 1.0561(12) 0.7283(7) 0.043(3) Uiso 1 1 d D . . . .
O6 O 0.2440(5) 1.0501(14) 0.7553(8) 0.059(4) Uiso 1 1 d D . . . .
O7 O 0.3738(5) 0.8413(12) 0.7665(7) 0.049(3) Uiso 1 1 d D . . . .
O8 O 0.3090(5) 0.8474(11) 0.9320(5) 0.038(3) Uiso 1 1 d D . . . .
O9 O 0.1957(4) 0.8444(12) 1.0256(9) 0.054(4) Uiso 1 1 d D . . . .
O10 O 0.0853(7) 0.8356(12) 0.9225(7) 0.064(4) Uiso 1 1 d D . . . .
O11 O 0.1180(5) 0.8451(14) 0.7334(9) 0.063(4) Uiso 1 1 d D . . . .
O12 O 0.2438(5) 0.8463(12) 0.7645(8) 0.052(3) Uiso 1 1 d D . . . .
O13 O 0.3109(12) 0.9503(6) 0.8202(17) 0.120(9) Uiso 1 1 d D . . . .
O14 O 0.0792(7) 0.9495(6) 0.8292(9) 0.058(4) Uiso 1 1 d D . . . .
O15 O 0.4178(7) 1.1250(7) 0.6061(10) 0.067(4) Uiso 1 1 d D . . . .
O16 O 0.4093(7) 0.9949(7) 0.5904(9) 0.056(4) Uiso 1 1 d D . . . .
O17 O 0.4022(6) 0.8674(7) 0.5798(8) 0.051(3) Uiso 1 1 d D . . . .
O18 O 0.1913(6) 1.1311(7) 0.6209(8) 0.051(3) Uiso 1 1 d D . . . .
O19 O 0.1936(7) 0.9999(8) 0.5972(11) 0.070(4) Uiso 1 1 d D . . . .
O20 O 0.1955(8) 0.8724(9) 0.5897(11) 0.081(5) Uiso 1 1 d D . . . .
O21 O -0.0031(3) 1.0473(11) 0.7946(6) 0.031(2) Uiso 1 1 d D . . . .
O22 O -0.0040(4) 0.8504(11) 0.7908(7) 0.041(3) Uiso 1 1 d D . . . .
O23 O 0.4233(10) 0.750000 0.6495(13) 0.059(6) Uiso 1 2 d DS . P . .
O24 O 0.1921(10) 0.750000 0.6512(14) 0.062(6) Uiso 1 2 d DS . P . .
O25 O 0.2832(8) 0.750000 1.0614(11) 0.041(4) Uiso 1 2 d DS . P . .
O26 O 0.1095(9) 0.750000 1.0629(12) 0.052(5) Uiso 1 2 d DS . P . .

loop_
_atom_type_symbol
_atom_type_description
_atom_type_scat_dispersion_real
_atom_type_scat_dispersion_imag
_atom_type_scat_source
O O 0.0000 0.0000 'International Tables Vol C Tables 4.2.6.8 and 6.1.1.4'
Si Si 0.0000 0.0000 'International Tables Vol C Tables 4.2.6.8 and 6.1.1.4'

loop_
_geom_angle_atom_site_label_1
_geom_angle_atom_site_label_2
_geom_angle_atom_site_label_3
_geom_angle
_geom_angle_site_symmetry_1
_geom_angle_site_symmetry_3
O21 Si1 O15 108.8(10) 6_657 .
O21 Si1 O1 106.6(6) 6_657 .
O15 Si1 O1 110.5(12) . .
O21 Si1 O16 107.3(9) 6_657 .
O15 Si1 O16 109.5(9) . .
O1 Si1 O16 114.0(10) . .
O6 Si2 O13 107.1(15) . .
O6 Si2 O1 111.2(9) . .
O13 Si2 O1 110.0(14) . .
O6 Si2 O2 111.7(9) . .
O13 Si2 O2 108.5(12) . .
O1 Si2 O2 108.3(8) . .
O3 Si3 O20 113.9(13) . 2_575
O3 Si3 O19 106.3(12) . 2_575
O20 Si3 O19 105.6(10) 2_575 2_575
O3 Si3 O2 110.2(7) . .
O20 Si3 O2 110.3(10) 2_575 .
O19 Si3 O2 110.4(10) 2_575 .
O3 Si4 O17 115.1(12) . 2_575
O3 Si4 O16 106.9(11) . 2_575
O17 Si4 O16 106.5(9) 2_575 2_575
O3 Si4 O4 110.4(7) . .
O17 Si4 O4 108.8(9) 2_575 .
O16 Si4 O4 108.8(10) 2_575 .
O21 Si5 O5 108.2(7) . .
O21 Si5 O14 109.6(11) . .
O5 Si5 O14 111.6(10) . .
O21 Si5 O4 109.7(8) . .
O5 Si5 O4 109.8(9) . .
O14 Si5 O4 107.9(9) . .
O6 Si6 O5 108.2(7) . .
O6 Si6 O18 112.9(12) . .
O5 Si6 O18 107.1(10) . .
O6 Si6 O19 107.7(11) . .
O5 Si6 O19 109.5(11) . .
O18 Si6 O19 111.4(9) . .
O23 Si7 O17 107.4(9) . .
O23 Si7 O22 110.1(12) . 6_657
O17 Si7 O22 109.2(8) . 6_657
O23 Si7 O7 110.2(12) . .
O17 Si7 O7 112.2(8) . .
O22 Si7 O7 107.7(7) 6_657 .
O12 Si8 O7 110.5(9) . .
O12 Si8 O13 108.9(13) . .
O7 Si8 O13 110.8(13) . .
O12 Si8 O8 110.8(8) . .
O7 Si8 O8 109.2(8) . .
O13 Si8 O8 106.6(12) . .
O18 Si9 O25 106.3(7) 2_575 .
O18 Si9 O9 112.0(8) 2_575 .
O25 Si9 O9 109.7(11) . .
O18 Si9 O8 108.1(8) 2_575 .
O25 Si9 O8 112.5(11) . .
O9 Si9 O8 108.2(7) . .
O9 Si10 O15 109.0(9) . 2_575
O9 Si10 O26 109.5(12) . .
O15 Si10 O26 109.9(8) 2_575 .
O9 Si10 O10 110.5(7) . .
O15 Si10 O10 109.3(10) 2_575 .
O26 Si10 O10 108.7(12) . .
O22 Si11 O10 106.7(8) . .
O22 Si11 O14 112.5(11) . .
O10 Si11 O14 109.6(10) . .
O22 Si11 O11 107.9(8) . .
O10 Si11 O11 112.5(10) . .
O14 Si11 O11 107.7(12) . .
O20 Si12 O12 110.0(10) . .
O20 Si12 O11 106.1(11) . .
O12 Si12 O11 106.5(8) . .
O20 Si12 O24 108.0(10) . .
O12 Si12 O24 113.5(13) . .
O11 Si12 O24 112.5(14) . .
Si2 O1 Si1 149.7(13) . .
Si3 O2 Si2 150.8(12) . .
Si4 O3 Si3 167(2) . .
Si5 O4 Si4 156.6(15) . .
Si6 O5 Si5 149.4(11) . .
Si2 O6 Si6 165.3(13) . .
Si8 O7 Si7 156.0(11) . .
Si8 O8 Si9 154.2(7) . .
Si10 O9 Si9 154.0(16) . .
Si11 O10 Si10 157.5(16) . .
Si11 O11 Si12 155.0(10) . .
Si8 O12 Si12 165.7(9) . .
Si8 O13 Si2 175.9(18) . .
Si11 O14 Si5 163.9(10) . .
Si1 O15 Si10 151.4(11) . 2_574
Si4 O16 Si1 165.2(10) 2_574 .
Si4 O17 Si7 149.7(10) 2_574 .
Si6 O18 Si9 144.7(10) . 2_574
Si6 O19 Si3 163.5(11) . 2_574
Si12 O20 Si3 152.6(13) . 2_574
Si5 O21 Si1 147.9(7) . 6_557
Si11 O22 Si7 149.5(8) . 6_557
Si7 O23 Si7 153.5(14) . 7_575
Si12 O24 Si12 145.8(15) 7_575 .
Si9 O25 Si9 150.1(12) 7_575 .
Si10 O26 Si10 144.3(13) 7_575 .

loop_
_geom_bond_atom_site_label_1
_geom_bond_atom_site_label_2
_geom_bond_distance
_geom_bond_site_symmetry_2
Si1 O21 1.607(7) 6_657
Si1 O15 1.612(9) .
Si1 O1 1.613(8) .
Si1 O16 1.614(9) .
Si2 O6 1.601(8) .
Si2 O13 1.606(9) .
Si2 O1 1.612(9) .
Si2 O2 1.619(8) .
Si3 O3 1.597(8) .
Si3 O20 1.610(9) 2_575
Si3 O19 1.615(9) 2_575
Si3 O2 1.619(7) .
Si4 O3 1.592(8) .
Si4 O17 1.603(9) 2_575
Si4 O16 1.613(9) 2_575
Si4 O4 1.619(8) .
Si5 O21 1.599(8) .
Si5 O5 1.609(8) .
Si5 O14 1.610(9) .
Si5 O4 1.613(9) .
Si6 O6 1.603(8) .
Si6 O5 1.607(7) .
Si6 O18 1.611(9) .
Si6 O19 1.611(9) .
Si7 O23 1.601(8) .
Si7 O17 1.604(8) .
Si7 O22 1.608(8) 6_657
Si7 O7 1.612(7) .
Si8 O12 1.602(8) .
Si8 O7 1.604(8) .
Si8 O13 1.606(9) .
Si8 O8 1.608(8) .
Si9 O18 1.611(8) 2_575
Si9 O25 1.614(8) .
Si9 O9 1.618(8) .
Si9 O8 1.624(7) .
Si10 O9 1.607(8) .
Si10 O15 1.614(9) 2_575
Si10 O26 1.615(8) .
Si10 O10 1.616(8) .
Si11 O22 1.595(8) .
Si11 O10 1.607(9) .
Si11 O14 1.608(9) .
Si11 O11 1.610(8) .
Si12 O20 1.608(9) .
Si12 O12 1.609(8) .
Si12 O11 1.612(8) .
Si12 O24 1.612(8) .
